data_4312676
loop_
_publ_author_name
'Suman Mukhopadhyay'
'Debdas Mandal'
'Dipesh Ghosh'
'Israel Goldberg'
'Muktimoy Chaudhury'

_publ_section_title
;
 Equilibrium Studies in Solution Involving Nickel(II) Complexes of
 Flexidentate Schiff Base Ligands: Isolation and Structural
 Characterization of the Planar Red and Octahedral Green Species Involved
 in the Equilibrium
;
_journal_name_full 'Inorganic Chemistry'
_journal_page_first 8439
_journal_page_last 8445
_journal_paper_doi 10.1021/ic0346174
_journal_volume 42
_journal_year 2003
_chemical_formula_sum 'C13 H37 N3 Ni O14 S'
_chemical_formula_weight 550.23
_chemical_name_systematic
; 
 ? 
;
_space_group_IT_number 2
_symmetry_cell_setting triclinic
_symmetry_space_group_name_Hall '-P 1'
_symmetry_space_group_name_H-M 'P -1'
_atom_sites_solution_hydrogens geom
_atom_sites_solution_primary direct
_atom_sites_solution_secondary difmap
_audit_creation_method SHELXL-97
_cell_angle_alpha 100.3600(6)
_cell_angle_beta 109.7881(7)
_cell_angle_gamma 93.5550(10)
_cell_formula_units_Z 2
_cell_length_a 8.86900(10)
_cell_length_b 11.9180(2)
_cell_length_c 12.1220(2)
_cell_measurement_reflns_used 4914
_cell_measurement_temperature 110(2)
_cell_measurement_theta_max 27.48
_cell_measurement_theta_min 2.49
_cell_volume 1175.49(3)
_computing_cell_refinement Denzo
_computing_data_collection 'Collect, Nonius B.V.'
_computing_data_reduction Denzo
_computing_structure_refinement 'SHELXL-97 (Sheldrick, 1997)'
_computing_structure_solution SIR-92
_diffrn_ambient_temperature 110(2)
_diffrn_detector_area_resol_mean '56 microns'
_diffrn_measured_fraction_theta_full 0.981
_diffrn_measured_fraction_theta_max 0.981
_diffrn_measurement_device_type 'Nonius KappaCCD'
_diffrn_measurement_method '1 deg. Phi & Omega scans'
_diffrn_radiation_monochromator graphite
_diffrn_radiation_source 'fine-focus sealed tube'
_diffrn_radiation_type MoK\a
_diffrn_radiation_wavelength 0.71070
_diffrn_reflns_av_R_equivalents 0.0230
_diffrn_reflns_av_sigmaI/netI 0.0344
_diffrn_reflns_limit_h_max 11
_diffrn_reflns_limit_h_min 0
_diffrn_reflns_limit_k_max 15
_diffrn_reflns_limit_k_min -15
_diffrn_reflns_limit_l_max 14
_diffrn_reflns_limit_l_min -15
_diffrn_reflns_number 11257
_diffrn_reflns_theta_full 27.48
_diffrn_reflns_theta_max 27.48
_diffrn_reflns_theta_min 2.49
_exptl_absorpt_coefficient_mu 0.985
_exptl_absorpt_correction_T_max 0.8663
_exptl_absorpt_correction_T_min 0.7566
_exptl_absorpt_correction_type multi-scan
_exptl_crystal_colour 'light green'
_exptl_crystal_density_diffrn 1.555
_exptl_crystal_density_method 'not measured'
_exptl_crystal_description needles
_exptl_crystal_F_000 584
_exptl_crystal_size_max 0.30
_exptl_crystal_size_mid 0.10
_exptl_crystal_size_min 0.10
_refine_diff_density_max 1.335
_refine_diff_density_min -0.532
_refine_diff_density_rms 0.073
_refine_ls_extinction_method none
_refine_ls_goodness_of_fit_ref 0.975
_refine_ls_hydrogen_treatment constr
_refine_ls_matrix_type full
_refine_ls_number_parameters 309
_refine_ls_number_reflns 5285
_refine_ls_number_restraints 0
_refine_ls_restrained_S_all 0.975
_refine_ls_R_factor_all 0.0361
_refine_ls_R_factor_gt 0.0329
_refine_ls_shift/su_max 0.012
_refine_ls_shift/su_mean 0.001
_refine_ls_structure_factor_coef Fsqd
_refine_ls_weighting_details 'calc w=1/[\s^2^(Fo^2^)+(0.0349P)^2^+1.8776P] where P=(Fo^2^+2Fc^2^)/3'
_refine_ls_weighting_scheme calc
_refine_ls_wR_factor_gt 0.0829
_refine_ls_wR_factor_ref 0.0856
_reflns_number_gt 4914
_reflns_number_total 5285
_reflns_threshold_expression >2sigma(I)
_cod_data_source_file ic0346174si20030604_081154_2.cif
_cod_data_source_block Compound-1b
_cod_database_code 4312676

loop_
_symmetry_equiv_pos_as_xyz
'x, y, z'
'-x, -y, -z'

loop_
_atom_site_label
_atom_site_type_symbol
_atom_site_fract_x
_atom_site_fract_y
_atom_site_fract_z
_atom_site_U_iso_or_equiv
_atom_site_adp_type
_atom_site_occupancy
_atom_site_symmetry_multiplicity
_atom_site_calc_flag
_atom_site_refinement_flags
_atom_site_disorder_assembly
_atom_site_disorder_group
Ni Ni 0.49390(3) 0.147074(18) 0.859092(19) 0.00869(7) Uani 1 1 d . . .
C1 C 0.2884(2) 0.33675(15) 0.96881(16) 0.0117(3) Uani 1 1 d . . .
C2 C 0.2812(2) 0.22597(15) 0.99709(15) 0.0104(3) Uani 1 1 d . . .
C3 C 0.1931(2) 0.20787(16) 1.07156(16) 0.0131(3) Uani 1 1 d . . .
H3 H 0.1839 0.1343 1.0904 0.016 Uiso 1 1 calc R . .
C4 C 0.1198(2) 0.29393(17) 1.11785(17) 0.0153(4) Uani 1 1 d . . .
H4 H 0.0643 0.2793 1.1695 0.018 Uiso 1 1 calc R . .
C5 C 0.1266(2) 0.40222(17) 1.08928(18) 0.0170(4) Uani 1 1 d . . .
H5 H 0.0754 0.4612 1.1204 0.020 Uiso 1 1 calc R . .
C6 C 0.2092(2) 0.42170(16) 1.01506(18) 0.0153(4) Uani 1 1 d . . .
H6 H 0.2128 0.4948 0.9944 0.018 Uiso 1 1 calc R . .
C7 C 0.3697(2) 0.37016(15) 0.89159(16) 0.0120(3) Uani 1 1 d . . .
H7 H 0.3636 0.4459 0.8776 0.014 Uiso 1 1 calc R . .
C8 C 0.5234(2) 0.35157(16) 0.76420(17) 0.0140(4) Uani 1 1 d . . .
H8A H 0.5404 0.4367 0.7852 0.017 Uiso 1 1 calc R . .
H8B H 0.4524 0.3264 0.6789 0.017 Uiso 1 1 calc R . .
C9 C 0.6845(2) 0.30560(15) 0.78419(17) 0.0126(3) Uani 1 1 d . . .
H9A H 0.7344 0.3305 0.7293 0.015 Uiso 1 1 calc R . .
H9B H 0.7586 0.3374 0.8677 0.015 Uiso 1 1 calc R . .
C10 C 0.5956(2) 0.12428(15) 0.63142(15) 0.0110(3) Uani 1 1 d . . .
H10A H 0.4953 0.1564 0.5931 0.013 Uiso 1 1 calc R . .
H10B H 0.5667 0.0405 0.6211 0.013 Uiso 1 1 calc R . .
C11 C 0.7127(2) 0.14330(16) 0.56705(16) 0.0123(3) Uani 1 1 d . . .
H11A H 0.6647 0.1016 0.4822 0.015 Uiso 1 1 calc R . .
H11B H 0.7327 0.2263 0.5685 0.015 Uiso 1 1 calc R . .
C12 C 0.8166(2) 0.13332(16) 0.81629(16) 0.0120(3) Uani 1 1 d . . .
H12A H 0.7947 0.0495 0.8100 0.014 Uiso 1 1 calc R . .
H12B H 0.8641 0.1705 0.9026 0.014 Uiso 1 1 calc R . .
C13 C 0.9390(2) 0.15488(16) 0.75734(16) 0.0124(3) Uani 1 1 d . . .
H13A H 0.9686 0.2387 0.7686 0.015 Uiso 1 1 calc R . .
H13B H 1.0382 0.1214 0.7953 0.015 Uiso 1 1 calc R . .
N1 N 0.44897(19) 0.30638(13) 0.84074(14) 0.0117(3) Uani 1 1 d . . .
N2 N 0.66091(18) 0.17756(13) 0.76191(13) 0.0093(3) Uani 1 1 d . . .
N3 N 0.86815(19) 0.10136(13) 0.62655(14) 0.0123(3) Uani 1 1 d . . .
HN3A H 0.9368 0.1226 0.5915 0.022(6) Uiso 1 1 d R . .
HN3B H 0.8515 0.0255 0.6168 0.022(6) Uiso 1 1 d R . .
O1 O 0.34775(16) 0.13928(11) 0.95522(12) 0.0123(3) Uani 1 1 d . . .
O2 O 0.69027(16) 0.21188(11) 1.01723(11) 0.0134(3) Uani 1 1 d . . .
HO2A H 0.6890 0.2612 1.0772 0.028(7) Uiso 1 1 d R . .
HO2B H 0.7412 0.1640 1.0456 0.033(8) Uiso 1 1 d R . .
O3 O 0.52969(17) -0.02087(11) 0.86362(12) 0.0136(3) Uani 1 1 d . . .
HO3A H 0.5361 -0.0640 0.8045 0.025(7) Uiso 1 1 d R . .
HO3B H 0.5614 -0.0578 0.9246 0.045(9) Uiso 1 1 d R . .
O4 O 0.30734(16) 0.08008(12) 0.69480(12) 0.0159(3) Uani 1 1 d . . .
HO4A H 0.2572 0.0168 0.6885 0.019(6) Uiso 1 1 d R . .
HO4B H 0.2437 0.1227 0.6550 0.057(11) Uiso 1 1 d R . .
S S 0.06644(5) 0.19148(4) 0.43517(4) 0.01082(10) Uani 1 1 d . . .
O5 O 0.10582(18) 0.21992(13) 0.56841(13) 0.0191(3) Uani 1 1 d . . .
O6 O 0.04472(19) 0.29606(13) 0.38838(14) 0.0224(3) Uani 1 1 d . . .
O7 O 0.20138(19) 0.13694(13) 0.41250(14) 0.0229(3) Uani 1 1 d . . .
O8 O -0.08168(19) 0.10905(14) 0.38071(14) 0.0253(3) Uani 1 1 d . . .
O9 O 0.44946(17) 0.16533(12) 0.32888(12) 0.0165(3) Uani 1 1 d . . .
HO9A H 0.3545 0.1592 0.3444 0.034(8) Uiso 1 1 d R . .
HO9B H 0.4772 0.2406 0.3367 0.054(10) Uiso 1 1 d R . .
O10 O 0.24213(18) 0.62823(13) 0.75854(13) 0.0208(3) Uani 1 1 d . . .
H10C H 0.3096 0.6230 0.7248 0.052(10) Uiso 1 1 d R . .
H10D H 0.1690 0.6560 0.7085 0.058(11) Uiso 1 1 d R . .
O11 O 0.25889(18) 0.48465(13) 0.41199(13) 0.0210(3) Uani 1 1 d . . .
H11C H 0.2107 0.4269 0.4166 0.033(8) Uiso 1 1 d R . .
H11D H 0.1786 0.5192 0.3788 0.046(9) Uiso 1 1 d R . .
O12 O 0.46500(18) 0.59666(13) 0.63645(13) 0.0211(3) Uani 1 1 d . . .
H12C H 0.4043 0.5573 0.5636 0.049(9) Uiso 1 1 d R . .
H12D H 0.5565 0.5709 0.6397 0.050(10) Uiso 1 1 d R . .
O13 O 0.01902(19) 0.41701(13) 0.68564(14) 0.0239(3) Uani 1 1 d . . .
H13C H 0.0903 0.4783 0.7133 0.037(8) Uiso 1 1 d R . .
H13D H 0.0450 0.3734 0.6395 0.036(8) Uiso 1 1 d R . .
O14 O 0.13920(18) 0.93858(12) 0.87397(13) 0.0206(3) Uani 1 1 d . . .
H14A H 0.2032 1.0030 0.9004 0.035(8) Uiso 1 1 d R . .
H14B H 0.1236 0.9184 0.7955 0.052(10) Uiso 1 1 d R . .

loop_
_atom_site_aniso_label
_atom_site_aniso_U_11
_atom_site_aniso_U_22
_atom_site_aniso_U_33
_atom_site_aniso_U_23
_atom_site_aniso_U_13
_atom_site_aniso_U_12
Ni 0.00999(12) 0.00812(12) 0.00854(12) 0.00254(8) 0.00332(9) 0.00321(8)
C1 0.0114(8) 0.0114(8) 0.0110(8) 0.0011(6) 0.0028(7) 0.0023(6)
C2 0.0079(8) 0.0125(8) 0.0088(8) 0.0010(6) 0.0008(6) 0.0031(6)
C3 0.0110(8) 0.0155(9) 0.0125(8) 0.0040(7) 0.0032(7) 0.0021(7)
C4 0.0123(9) 0.0207(10) 0.0128(8) 0.0014(7) 0.0056(7) 0.0014(7)
C5 0.0163(9) 0.0156(9) 0.0187(9) -0.0009(7) 0.0077(8) 0.0054(7)
C6 0.0167(9) 0.0108(8) 0.0183(9) 0.0014(7) 0.0064(7) 0.0041(7)
C7 0.0133(8) 0.0089(8) 0.0134(8) 0.0032(6) 0.0033(7) 0.0042(6)
C8 0.0184(9) 0.0110(8) 0.0170(9) 0.0073(7) 0.0090(7) 0.0060(7)
C9 0.0151(9) 0.0088(8) 0.0159(9) 0.0030(7) 0.0080(7) 0.0009(6)
C10 0.0100(8) 0.0133(8) 0.0085(8) 0.0011(6) 0.0022(6) 0.0019(6)
C11 0.0115(8) 0.0160(9) 0.0097(8) 0.0034(7) 0.0034(7) 0.0029(7)
C12 0.0101(8) 0.0151(9) 0.0117(8) 0.0048(7) 0.0037(7) 0.0042(6)
C13 0.0095(8) 0.0148(9) 0.0126(8) 0.0033(7) 0.0033(7) 0.0030(6)
N1 0.0125(7) 0.0114(7) 0.0127(7) 0.0047(6) 0.0048(6) 0.0039(6)
N2 0.0095(7) 0.0092(7) 0.0094(7) 0.0029(5) 0.0029(6) 0.0030(5)
N3 0.0121(7) 0.0129(7) 0.0146(7) 0.0041(6) 0.0074(6) 0.0034(6)
O1 0.0157(6) 0.0102(6) 0.0140(6) 0.0039(5) 0.0078(5) 0.0050(5)
O2 0.0152(7) 0.0130(6) 0.0093(6) 0.0011(5) 0.0014(5) 0.0036(5)
O3 0.0220(7) 0.0088(6) 0.0115(6) 0.0030(5) 0.0067(5) 0.0058(5)
O4 0.0113(6) 0.0192(7) 0.0138(6) 0.0038(5) 0.0003(5) 0.0009(5)
S 0.0117(2) 0.0093(2) 0.0122(2) 0.00267(16) 0.00526(16) 0.00045(15)
O5 0.0207(7) 0.0213(7) 0.0156(7) 0.0045(6) 0.0063(6) 0.0046(6)
O6 0.0245(8) 0.0190(7) 0.0267(8) 0.0113(6) 0.0094(6) 0.0038(6)
O7 0.0244(8) 0.0205(7) 0.0309(8) 0.0066(6) 0.0176(7) 0.0065(6)
O8 0.0216(8) 0.0244(8) 0.0243(8) -0.0005(6) 0.0060(6) -0.0091(6)
O9 0.0186(7) 0.0147(7) 0.0165(7) 0.0026(5) 0.0067(6) 0.0037(5)
O10 0.0228(8) 0.0234(8) 0.0171(7) 0.0042(6) 0.0071(6) 0.0082(6)
O11 0.0170(7) 0.0183(7) 0.0260(8) 0.0054(6) 0.0056(6) 0.0003(6)
O12 0.0206(7) 0.0192(7) 0.0229(8) 0.0016(6) 0.0084(6) 0.0020(6)
O13 0.0243(8) 0.0184(7) 0.0307(8) 0.0050(6) 0.0115(7) 0.0061(6)
O14 0.0204(7) 0.0147(7) 0.0205(7) 0.0035(6) 0.0000(6) 0.0002(5)

loop_
_atom_type_symbol
_atom_type_description
_atom_type_scat_dispersion_real
_atom_type_scat_dispersion_imag
_atom_type_scat_source
C C 0.0033 0.0016 'International Tables Vol C Tables 4.2.6.8 and 6.1.1.4'
H H 0.0000 0.0000 'International Tables Vol C Tables 4.2.6.8 and 6.1.1.4'
N N 0.0061 0.0033 'International Tables Vol C Tables 4.2.6.8 and 6.1.1.4'
Ni Ni 0.3393 1.1124 'International Tables Vol C Tables 4.2.6.8 and 6.1.1.4'
O O 0.0106 0.0060 'International Tables Vol C Tables 4.2.6.8 and 6.1.1.4'
S S 0.1246 0.1234 'International Tables Vol C Tables 4.2.6.8 and 6.1.1.4'

loop_
_geom_angle_atom_site_label_1
_geom_angle_atom_site_label_2
_geom_angle_atom_site_label_3
_geom_angle
_geom_angle_site_symmetry_1
_geom_angle_site_symmetry_3
_geom_angle_publ_flag
N1 Ni O1 91.57(6) . . ?
N1 Ni O3 175.45(6) . . ?
O1 Ni O3 90.02(5) . . ?
N1 Ni O2 91.02(6) . . ?
O1 Ni O2 89.99(5) . . ?
O3 Ni O2 93.25(5) . . ?
N1 Ni O4 89.78(6) . . ?
O1 Ni O4 93.56(5) . . ?
O3 Ni O4 85.87(5) . . ?
O2 Ni O4 176.34(5) . . ?
N1 Ni N2 82.72(6) . . ?
O1 Ni N2 173.36(5) . . ?
O3 Ni N2 95.93(5) . . ?
O2 Ni N2 86.75(5) . . ?
O4 Ni N2 89.81(5) . . ?
C6 C1 C2 119.50(17) . . ?
C6 C1 C7 115.65(16) . . ?
C2 C1 C7 124.83(16) . . ?
O1 C2 C3 118.84(16) . . ?
O1 C2 C1 124.05(16) . . ?
C3 C2 C1 117.08(16) . . ?
C4 C3 C2 122.01(17) . . ?
C4 C3 H3 119.0 . . ?
C2 C3 H3 119.0 . . ?
C3 C4 C5 120.62(18) . . ?
C3 C4 H4 119.7 . . ?
C5 C4 H4 119.7 . . ?
C6 C5 C4 118.63(17) . . ?
C6 C5 H5 120.7 . . ?
C4 C5 H5 120.7 . . ?
C5 C6 C1 122.13(18) . . ?
C5 C6 H6 118.9 . . ?
C1 C6 H6 118.9 . . ?
N1 C7 C1 125.73(17) . . ?
N1 C7 H7 117.1 . . ?
C1 C7 H7 117.1 . . ?
N1 C8 C9 107.76(14) . . ?
N1 C8 H8A 110.2 . . ?
C9 C8 H8A 110.2 . . ?
N1 C8 H8B 110.2 . . ?
C9 C8 H8B 110.2 . . ?
H8A C8 H8B 108.5 . . ?
N2 C9 C8 110.35(14) . . ?
N2 C9 H9A 109.6 . . ?
C8 C9 H9A 109.6 . . ?
N2 C9 H9B 109.6 . . ?
C8 C9 H9B 109.6 . . ?
H9A C9 H9B 108.1 . . ?
N2 C10 C11 113.86(14) . . ?
N2 C10 H10A 108.8 . . ?
C11 C10 H10A 108.8 . . ?
N2 C10 H10B 108.8 . . ?
C11 C10 H10B 108.8 . . ?
H10A C10 H10B 107.7 . . ?
N3 C11 C10 110.11(14) . . ?
N3 C11 H11A 109.6 . . ?
C10 C11 H11A 109.6 . . ?
N3 C11 H11B 109.6 . . ?
C10 C11 H11B 109.6 . . ?
H11A C11 H11B 108.2 . . ?
N2 C12 C13 113.40(14) . . ?
N2 C12 H12A 108.9 . . ?
C13 C12 H12A 108.9 . . ?
N2 C12 H12B 108.9 . . ?
C13 C12 H12B 108.9 . . ?
H12A C12 H12B 107.7 . . ?
N3 C13 C12 109.63(15) . . ?
N3 C13 H13A 109.7 . . ?
C12 C13 H13A 109.7 . . ?
N3 C13 H13B 109.7 . . ?
C12 C13 H13B 109.7 . . ?
H13A C13 H13B 108.2 . . ?
C7 N1 C8 119.60(15) . . ?
C7 N1 Ni 126.87(13) . . ?
C8 N1 Ni 113.47(11) . . ?
C10 N2 C12 107.81(13) . . ?
C10 N2 C9 111.83(14) . . ?
C12 N2 C9 110.85(14) . . ?
C10 N2 Ni 114.51(11) . . ?
C12 N2 Ni 110.42(10) . . ?
C9 N2 Ni 101.36(10) . . ?
C11 N3 C13 111.73(14) . . ?
C11 N3 HN3A 106.6 . . ?
C13 N3 HN3A 108.4 . . ?
C11 N3 HN3B 109.2 . . ?
C13 N3 HN3B 109.4 . . ?
HN3A N3 HN3B 111.4 . . ?
C2 O1 Ni 126.24(11) . . ?
Ni O2 HO2A 125.8 . . ?
Ni O2 HO2B 114.6 . . ?
HO2A O2 HO2B 105.1 . . ?
Ni O3 HO3A 120.0 . . ?
Ni O3 HO3B 132.1 . . ?
HO3A O3 HO3B 106.5 . . ?
Ni O4 HO4A 116.2 . . ?
Ni O4 HO4B 122.6 . . ?
HO4A O4 HO4B 110.7 . . ?
O6 S O8 110.71(9) . . ?
O6 S O7 111.17(9) . . ?
O8 S O7 109.21(9) . . ?
O6 S O5 109.76(9) . . ?
O8 S O5 108.22(9) . . ?
O7 S O5 107.68(9) . . ?
HO9A O9 HO9B 105.8 . . ?
H10C O10 H10D 100.1 . . ?
H11C O11 H11D 99.9 . . ?
H12C O12 H12D 98.1 . . ?
H13C O13 H13D 107.9 . . ?
H14A O14 H14B 105.7 . . ?

loop_
_geom_bond_atom_site_label_1
_geom_bond_atom_site_label_2
_geom_bond_distance
_geom_bond_site_symmetry_2
_geom_bond_publ_flag
Ni N1 1.9997(15) . ?
Ni O1 2.0231(13) . ?
Ni O3 2.0534(13) . ?
Ni O2 2.0844(13) . ?
Ni O4 2.0915(13) . ?
Ni N2 2.2322(15) . ?
C1 C6 1.408(2) . ?
C1 C2 1.425(3) . ?
C1 C7 1.453(3) . ?
C2 O1 1.328(2) . ?
C2 C3 1.414(3) . ?
C3 C4 1.383(3) . ?
C3 H3 0.9500 . ?
C4 C5 1.398(3) . ?
C4 H4 0.9500 . ?
C5 C6 1.378(3) . ?
C5 H5 0.9500 . ?
C6 H6 0.9500 . ?
C7 N1 1.282(2) . ?
C7 H7 0.9500 . ?
C8 N1 1.462(2) . ?
C8 C9 1.520(3) . ?
C8 H8A 0.9900 . ?
C8 H8B 0.9900 . ?
C9 N2 1.490(2) . ?
C9 H9A 0.9900 . ?
C9 H9B 0.9900 . ?
C10 N2 1.488(2) . ?
C10 C11 1.523(2) . ?
C10 H10A 0.9900 . ?
C10 H10B 0.9900 . ?
C11 N3 1.487(2) . ?
C11 H11A 0.9900 . ?
C11 H11B 0.9900 . ?
C12 N2 1.490(2) . ?
C12 C13 1.520(2) . ?
C12 H12A 0.9900 . ?
C12 H12B 0.9900 . ?
C13 N3 1.492(2) . ?
C13 H13A 0.9900 . ?
C13 H13B 0.9900 . ?
N3 HN3A 0.9007 . ?
N3 HN3B 0.8868 . ?
O2 HO2A 0.8525 . ?
O2 HO2B 0.8036 . ?
O3 HO3A 0.8243 . ?
O3 HO3B 0.8998 . ?
O4 HO4A 0.8288 . ?
O4 HO4B 0.8654 . ?
S O6 1.4568(15) . ?
S O8 1.4650(15) . ?
S O7 1.4782(15) . ?
S O5 1.5006(14) . ?
O9 HO9A 0.9246 . ?
O9 HO9B 0.8946 . ?
O10 H10C 0.8313 . ?
O10 H10D 0.8548 . ?
O11 H11C 0.8080 . ?
O11 H11D 0.8603 . ?
O12 H12C 0.8873 . ?
O12 H12D 0.8762 . ?
O13 H13C 0.8702 . ?
O13 H13D 0.7962 . ?
O14 H14A 0.8655 . ?
O14 H14B 0.8974 . ?

loop_
_geom_torsion_atom_site_label_1
_geom_torsion_atom_site_label_2
_geom_torsion_atom_site_label_3
_geom_torsion_atom_site_label_4
_geom_torsion
_geom_torsion_site_symmetry_1
_geom_torsion_site_symmetry_2
_geom_torsion_site_symmetry_3
_geom_torsion_site_symmetry_4
_geom_torsion_publ_flag
C6 C1 C2 O1 177.99(17) . . . . ?
C7 C1 C2 O1 -0.4(3) . . . . ?
C6 C1 C2 C3 0.0(3) . . . . ?
C7 C1 C2 C3 -178.46(17) . . . . ?
O1 C2 C3 C4 -179.65(17) . . . . ?
C1 C2 C3 C4 -1.5(3) . . . . ?
C2 C3 C4 C5 1.9(3) . . . . ?
C3 C4 C5 C6 -0.6(3) . . . . ?
C4 C5 C6 C1 -0.9(3) . . . . ?
C2 C1 C6 C5 1.3(3) . . . . ?
C7 C1 C6 C5 179.82(18) . . . . ?
C6 C1 C7 N1 179.79(18) . . . . ?
C2 C1 C7 N1 -1.7(3) . . . . ?
N1 C8 C9 N2 55.38(19) . . . . ?
N2 C10 C11 N3 55.63(19) . . . . ?
N2 C12 C13 N3 -57.51(19) . . . . ?
C1 C7 N1 C8 179.40(17) . . . . ?
C1 C7 N1 Ni -3.5(3) . . . . ?
C9 C8 N1 C7 142.61(17) . . . . ?
C9 C8 N1 Ni -34.86(18) . . . . ?
O1 Ni N1 C7 7.27(16) . . . . ?
O3 Ni N1 C7 117.7(7) . . . . ?
O2 Ni N1 C7 -82.75(16) . . . . ?
O4 Ni N1 C7 100.82(16) . . . . ?
N2 Ni N1 C7 -169.34(17) . . . . ?
O1 Ni N1 C8 -175.48(13) . . . . ?
O3 Ni N1 C8 -65.1(8) . . . . ?
O2 Ni N1 C8 94.50(13) . . . . ?
O4 Ni N1 C8 -81.93(13) . . . . ?
N2 Ni N1 C8 7.91(12) . . . . ?
C11 C10 N2 C12 -55.21(18) . . . . ?
C11 C10 N2 C9 66.89(18) . . . . ?
C11 C10 N2 Ni -178.53(11) . . . . ?
C13 C12 N2 C10 56.23(19) . . . . ?
C13 C12 N2 C9 -66.47(19) . . . . ?
C13 C12 N2 Ni -177.99(12) . . . . ?
C8 C9 N2 C10 77.27(18) . . . . ?
C8 C9 N2 C12 -162.39(14) . . . . ?
C8 C9 N2 Ni -45.17(15) . . . . ?
N1 Ni N2 C10 -100.07(12) . . . . ?
O1 Ni N2 C10 -130.8(4) . . . . ?
O3 Ni N2 C10 75.55(12) . . . . ?
O2 Ni N2 C10 168.49(12) . . . . ?
O4 Ni N2 C10 -10.27(12) . . . . ?
N1 Ni N2 C12 138.03(12) . . . . ?
O1 Ni N2 C12 107.3(4) . . . . ?
O3 Ni N2 C12 -46.35(12) . . . . ?
O2 Ni N2 C12 46.59(11) . . . . ?
O4 Ni N2 C12 -132.17(11) . . . . ?
N1 Ni N2 C9 20.50(11) . . . . ?
O1 Ni N2 C9 -10.3(5) . . . . ?
O3 Ni N2 C9 -163.88(10) . . . . ?
O2 Ni N2 C9 -70.94(11) . . . . ?
O4 Ni N2 C9 110.30(11) . . . . ?
C10 C11 N3 C13 -54.70(19) . . . . ?
C12 C13 N3 C11 55.65(19) . . . . ?
C3 C2 O1 Ni -174.62(12) . . . . ?
C1 C2 O1 Ni 7.4(2) . . . . ?
N1 Ni O1 C2 -9.16(14) . . . . ?
O3 Ni O1 C2 175.11(14) . . . . ?
O2 Ni O1 C2 81.86(14) . . . . ?
O4 Ni O1 C2 -99.03(14) . . . . ?
N2 Ni O1 C2 21.3(5) . . . . ?
